data_7152253
loop_
_publ_author_name
'Saha, Pipas'
'Bhunia, Anup'
'Saikia, Anil K.'

_publ_section_title
;
 Synthesis of 2,3,5,6-tetrasubstituted tetrahydropyrans via
 (3,5)-oxonium-ene reaction.
;
_journal_issue 12
_journal_name_full 'Organic &amp; biomolecular chemistry'
_journal_page_first 2470
_journal_page_last 2481
_journal_paper_doi 10.1039/c2ob06832j
_journal_volume 10
_journal_year 2012
_chemical_formula_sum 'C20 H26 O5'
_chemical_formula_weight 346.41
_chemical_name_systematic
;
?
;
_space_group_IT_number 33
_symmetry_cell_setting orthorhombic
_symmetry_space_group_name_Hall 'P 2c -2n'
_symmetry_space_group_name_H-M 'P n a 21'
_atom_sites_solution_hydrogens geom
_atom_sites_solution_primary direct
_atom_sites_solution_secondary difmap
_audit_creation_method SHELXL-97
_cell_angle_alpha 90.00
_cell_angle_beta 90.00
_cell_angle_gamma 90.00
_cell_formula_units_Z 4
_cell_length_a 19.8370(10)
_cell_length_b 15.2026(8)
_cell_length_c 6.3744(4)
_cell_measurement_reflns_used 4652
_cell_measurement_temperature 296(2)
_cell_measurement_theta_max 21.73
_cell_measurement_theta_min 2.68
_cell_volume 1922.35(18)
_computing_cell_refinement 'Bruker SMART'
_computing_data_collection 'Bruker SMART'
_computing_data_reduction 'Bruker SAINT'
_computing_molecular_graphics 'Bruker SHELXTL'
_computing_publication_material 'Bruker SHELXTL'
_computing_structure_refinement 'SHELXL-97 (Sheldrick, 1997)'
_computing_structure_solution 'SHELXS-97 (Sheldrick, 1990)'
_diffrn_ambient_temperature 296(2)
_diffrn_measured_fraction_theta_full 0.998
_diffrn_measured_fraction_theta_max 0.998
_diffrn_measurement_device_type 'CCD area detector'
_diffrn_measurement_method 'phi and omega scans'
_diffrn_radiation_monochromator graphite
_diffrn_radiation_source 'fine-focus sealed tube'
_diffrn_radiation_type MoK\a
_diffrn_radiation_wavelength 0.71073
_diffrn_reflns_av_R_equivalents 0.1138
_diffrn_reflns_av_sigmaI/netI 0.0692
_diffrn_reflns_limit_h_max 21
_diffrn_reflns_limit_h_min -23
_diffrn_reflns_limit_k_max 17
_diffrn_reflns_limit_k_min -17
_diffrn_reflns_limit_l_max 7
_diffrn_reflns_limit_l_min -7
_diffrn_reflns_number 16994
_diffrn_reflns_theta_full 24.74
_diffrn_reflns_theta_max 24.74
_diffrn_reflns_theta_min 1.69
_exptl_absorpt_coefficient_mu 0.085
_exptl_absorpt_correction_T_max 0.9789
_exptl_absorpt_correction_T_min 0.9585
_exptl_absorpt_correction_type multi-scan
_exptl_absorpt_process_details 'SADABS (Sheldrick, 1997)'
_exptl_crystal_colour orange
_exptl_crystal_density_diffrn 1.197
_exptl_crystal_density_method 'not measured'
_exptl_crystal_description rod
_exptl_crystal_F_000 744
_exptl_crystal_size_max 0.40
_exptl_crystal_size_mid 0.30
_exptl_crystal_size_min 0.20
_refine_diff_density_max 0.241
_refine_diff_density_min -0.244
_refine_diff_density_rms 0.048
_refine_ls_abs_structure_details 'Flack H D (1983), Acta Cryst. A39, 876-881'
_refine_ls_abs_structure_Flack 0.0(18)
_refine_ls_extinction_coef 0.013(2)
_refine_ls_extinction_expression Fc^*^=kFc[1+0.001xFc^2^\l^3^/sin(2\q)]^-1/4^
_refine_ls_goodness_of_fit_ref 0.943
_refine_ls_hydrogen_treatment none
_refine_ls_matrix_type full
_refine_ls_number_parameters 231
_refine_ls_number_reflns 3185
_refine_ls_number_restraints 1
_refine_ls_restrained_S_all 0.943
_refine_ls_R_factor_all 0.0856
_refine_ls_R_factor_gt 0.0677
_refine_ls_shift/su_max 0.012
_refine_ls_shift/su_mean 0.005
_refine_ls_structure_factor_coef Fsqd
_refine_ls_weighting_details 'calc w=1/[\s^2^(Fo^2^)+(0.1000P)^2^+0.3000P] where P=(Fo^2^+2Fc^2^)/3'
_refine_ls_weighting_scheme calc
_refine_ls_wR_factor_gt 0.1644
_refine_ls_wR_factor_ref 0.1735
_reflns_number_gt 1567
_reflns_number_total 1810
_reflns_threshold_expression >2sigma(I)
_cod_data_source_file c2ob06832j.txt
_cod_data_source_block ps-338m
_cod_database_code 7152253

loop_
_symmetry_equiv_pos_as_xyz
'x, y, z'
'-x, -y, z+1/2'
'x+1/2, -y+1/2, z'
'-x+1/2, y+1/2, z+1/2'

loop_
_atom_site_label
_atom_site_type_symbol
_atom_site_fract_x
_atom_site_fract_y
_atom_site_fract_z
_atom_site_U_iso_or_equiv
_atom_site_adp_type
_atom_site_occupancy
_atom_site_symmetry_multiplicity
_atom_site_calc_flag
_atom_site_refinement_flags
C1 C 0.29841(17) 0.5838(2) 0.1998(6) 0.0537(8) Uani 1 1 d .
C5 C 0.18181(18) 0.6063(2) 0.2815(5) 0.0577(9) Uani 1 1 d .
H5 H 0.1473 0.6079 0.3803 0.069 Uiso 1 1 calc R
C6 C 0.24660(17) 0.5856(2) 0.3456(6) 0.0572(9) Uani 1 1 d .
H6 H 0.2553 0.5731 0.4858 0.069 Uiso 1 1 calc R
C2 C 0.2840(2) 0.6003(3) -0.0061(6) 0.0728(11) Uani 1 1 d .
H2 H 0.3183 0.5979 -0.1054 0.087 Uiso 1 1 calc R
C3 C 0.21918(19) 0.6206(3) -0.0686(6) 0.0699(11) Uani 1 1 d .
H3 H 0.2104 0.6318 -0.2093 0.084 Uiso 1 1 calc R
C4 C 0.1803(3) 0.8527(3) 0.1210(10) 0.1085(16) Uani 1 1 d .
H4A H 0.2080 0.8936 0.0454 0.163 Uiso 1 1 calc R
H4B H 0.2082 0.8080 0.1824 0.163 Uiso 1 1 calc R
H4C H 0.1563 0.8832 0.2298 0.163 Uiso 1 1 calc R
C7 C 0.36942(19) 0.5651(2) 0.2647(7) 0.0626(10) Uani 1 1 d .
O1 O 0.41427(13) 0.5529(2) 0.1404(5) 0.0868(10) Uani 1 1 d .
O2 O 0.37729(11) 0.56386(18) 0.4701(5) 0.0732(8) Uani 1 1 d .
C8 C 0.44459(19) 0.5446(3) 0.5469(8) 0.0886(14) Uani 1 1 d .
H8A H 0.4595 0.4894 0.4904 0.133 Uiso 1 1 calc R
H8B H 0.4438 0.5413 0.6973 0.133 Uiso 1 1 calc R
H8C H 0.4749 0.5904 0.5039 0.133 Uiso 1 1 calc R
C12 C -0.04141(17) 0.7013(2) 0.0900(6) 0.0595(9) Uani 1 1 d .
H12 H -0.0837 0.7120 0.0150 0.071 Uiso 1 1 calc R
C10 C 0.08214(16) 0.7479(2) 0.0722(6) 0.0576(9) Uani 1 1 d .
H10 H 0.0857 0.7514 0.2253 0.069 Uiso 1 1 calc R
C9 C 0.09765(15) 0.6528(2) 0.0062(5) 0.0528(8) Uani 1 1 d .
H9 H 0.0944 0.6480 -0.1468 0.063 Uiso 1 1 calc R
C13 C -0.01696(16) 0.6089(2) 0.0277(6) 0.0598(9) Uani 1 1 d .
H13 H -0.0169 0.6051 -0.1258 0.072 Uiso 1 1 calc R
C11 C 0.00962(18) 0.7691(2) 0.0115(6) 0.0639(10) Uani 1 1 d .
H11A H 0.0066 0.7728 -0.1401 0.077 Uiso 1 1 calc R
H11B H -0.0022 0.8263 0.0681 0.077 Uiso 1 1 calc R
O3 O 0.05062(11) 0.59326(13) 0.1007(4) 0.0575(6) Uani 1 1 d .
C14 C -0.05966(18) 0.5343(3) 0.1122(8) 0.0755(11) Uani 1 1 d .
H14A H -0.0449 0.4798 0.0517 0.113 Uiso 1 1 calc R
H14B H -0.1060 0.5443 0.0764 0.113 Uiso 1 1 calc R
H14C H -0.0551 0.5316 0.2620 0.113 Uiso 1 1 calc R
C15 C 0.16734(16) 0.62448(19) 0.0756(5) 0.0517(8) Uani 1 1 d .
C16 C 0.1324(2) 0.8123(2) -0.0220(7) 0.0709(11) Uani 1 1 d .
C17 C 0.1329(3) 0.8300(3) -0.2289(9) 0.0980(15) Uani 1 1 d .
H17A H 0.1645 0.8689 -0.2837 0.118 Uiso 1 1 calc R
H17B H 0.1017 0.8032 -0.3172 0.118 Uiso 1 1 calc R
C18 C -0.0560(2) 0.7090(2) 0.3169(7) 0.0640(9) Uani 1 1 d .
O4 O -0.01737(16) 0.7146(2) 0.4583(5) 0.0970(10) Uani 1 1 d .
O5 O -0.12323(15) 0.7077(2) 0.3493(5) 0.0896(9) Uani 1 1 d .
C19 C -0.1485(3) 0.7116(4) 0.5642(9) 0.1170(18) Uani 1 1 d .
H19A H -0.1126 0.7308 0.6569 0.140 Uiso 1 1 calc R
H19B H -0.1847 0.7542 0.5724 0.140 Uiso 1 1 calc R
C20 C -0.1714(4) 0.6316(5) 0.6282(11) 0.159(3) Uani 1 1 d .
H20A H -0.2092 0.6146 0.5433 0.238 Uiso 1 1 calc R
H20B H -0.1852 0.6351 0.7724 0.238 Uiso 1 1 calc R
H20C H -0.1362 0.5888 0.6141 0.238 Uiso 1 1 calc R

loop_
_atom_site_aniso_label
_atom_site_aniso_U_11
_atom_site_aniso_U_22
_atom_site_aniso_U_33
_atom_site_aniso_U_23
_atom_site_aniso_U_13
_atom_site_aniso_U_12
C1 0.046(2) 0.0467(19) 0.068(2) 0.0008(15) 0.0042(17) -0.0007(16)
C5 0.047(2) 0.066(2) 0.060(2) 0.0044(18) 0.0103(16) 0.0059(17)
C6 0.050(2) 0.067(2) 0.0555(19) 0.0051(17) 0.0045(18) 0.0094(16)
C2 0.058(2) 0.092(3) 0.069(3) 0.009(2) 0.022(2) 0.013(2)
C3 0.066(3) 0.088(3) 0.056(2) 0.0075(19) 0.0053(19) 0.019(2)
C4 0.100(3) 0.081(3) 0.145(5) 0.009(3) -0.003(4) -0.014(3)
C7 0.050(2) 0.050(2) 0.088(3) 0.0056(19) 0.005(2) 0.0015(17)
O1 0.0460(15) 0.101(2) 0.114(2) 0.0123(18) 0.0152(17) 0.0034(14)
O2 0.0490(15) 0.0770(18) 0.094(2) 0.0000(14) -0.0074(14) 0.0113(12)
C8 0.052(2) 0.090(3) 0.124(4) 0.003(3) -0.026(2) 0.011(2)
C12 0.050(2) 0.072(2) 0.0561(19) 0.001(2) -0.0049(16) 0.0156(17)
C10 0.058(2) 0.0496(18) 0.065(2) 0.0004(17) 0.0029(18) 0.0082(15)
C9 0.0518(19) 0.0512(18) 0.0555(19) -0.0010(15) 0.0009(15) 0.0089(16)
C13 0.052(2) 0.063(2) 0.065(2) -0.0018(16) -0.0094(17) 0.0014(17)
C11 0.063(2) 0.059(2) 0.070(2) 0.0031(17) 0.0049(18) 0.0170(18)
O3 0.0488(13) 0.0529(12) 0.0708(14) 0.0052(12) -0.0064(12) 0.0044(10)
C14 0.062(2) 0.071(2) 0.093(3) -0.004(2) -0.007(2) -0.0017(19)
C15 0.0508(19) 0.0469(17) 0.058(2) -0.0026(15) 0.0029(17) 0.0020(14)
C16 0.073(3) 0.053(2) 0.087(3) 0.005(2) 0.004(2) 0.0047(18)
C17 0.101(4) 0.088(3) 0.105(4) 0.031(3) 0.019(3) 0.006(3)
C18 0.061(2) 0.067(2) 0.064(2) 0.0026(19) 0.000(2) 0.0072(18)
O4 0.087(2) 0.136(3) 0.0680(18) -0.0136(18) -0.0091(17) 0.0021(19)
O5 0.080(2) 0.114(2) 0.0746(19) -0.0045(18) 0.0132(16) -0.0051(16)
C19 0.154(5) 0.109(4) 0.088(4) 0.000(3) 0.029(4) -0.021(4)
C20 0.196(7) 0.167(7) 0.113(5) 0.005(5) 0.024(5) -0.069(5)

loop_
_atom_type_symbol
_atom_type_description
_atom_type_scat_dispersion_real
_atom_type_scat_dispersion_imag
_atom_type_scat_source
C C 0.0033 0.0016 'International Tables Vol C Tables 4.2.6.8 and 6.1.1.4'
H H 0.0000 0.0000 'International Tables Vol C Tables 4.2.6.8 and 6.1.1.4'
O O 0.0106 0.0060 'International Tables Vol C Tables 4.2.6.8 and 6.1.1.4'

loop_
_geom_angle_atom_site_label_1
_geom_angle_atom_site_label_2
_geom_angle_atom_site_label_3
_geom_angle
C2 C1 C6 119.0(3)
C2 C1 C7 119.8(3)
C6 C1 C7 121.1(4)
C15 C5 C6 121.5(3)
C5 C6 C1 119.7(3)
C1 C2 C3 120.8(3)
C15 C3 C2 120.7(3)
O1 C7 O2 124.3(4)
O1 C7 C1 122.8(4)
O2 C7 C1 112.9(3)
C7 O2 C8 116.5(3)
C18 C12 C11 113.3(3)
C18 C12 C13 112.8(3)
C11 C12 C13 108.8(3)
C16 C10 C11 112.4(3)
C16 C10 C9 111.5(3)
C11 C10 C9 108.6(3)
O3 C9 C15 107.0(3)
O3 C9 C10 110.4(3)
C15 C9 C10 111.7(3)
O3 C13 C14 106.4(3)
O3 C13 C12 111.2(3)
C14 C13 C12 114.5(3)
C10 C11 C12 113.5(3)
C9 O3 C13 111.5(2)
C5 C15 C3 118.2(3)
C5 C15 C9 121.9(3)
C3 C15 C9 119.9(3)
C17 C16 C4 121.7(5)
C17 C16 C10 121.4(4)
C4 C16 C10 116.9(4)
O4 C18 O5 121.6(4)
O4 C18 C12 128.5(4)
O5 C18 C12 110.0(4)
C18 O5 C19 118.8(4)
C20 C19 O5 111.2(5)

loop_
_geom_bond_atom_site_label_1
_geom_bond_atom_site_label_2
_geom_bond_distance
C1 C2 1.366(5)
C1 C6 1.386(5)
C1 C7 1.495(5)
C5 C15 1.371(5)
C5 C6 1.385(5)
C2 C3 1.381(5)
C3 C15 1.380(5)
C4 C16 1.453(6)
C7 O1 1.206(4)
C7 O2 1.319(5)
O2 C8 1.452(4)
C12 C18 1.480(6)
C12 C11 1.530(5)
C12 C13 1.538(5)
C10 C16 1.521(5)
C10 C11 1.524(5)
C10 C9 1.537(5)
C9 O3 1.433(4)
C9 C15 1.514(4)
C13 O3 1.439(4)
C13 C14 1.514(5)
C16 C17 1.346(7)
C18 O4 1.186(5)
C18 O5 1.350(5)
O5 C19 1.459(6)
C19 C20 1.360(7)
